data_1565699
loop_
_publ_author_name
'Yang, Li-li'
'Zhou, Jian'
'Zou, Hua-Hong'
'Hu, Feilong'
'Zhao, Jun-Wei'

_publ_section_title
;
 A series of new polynuclear lanthanide(III) clusters prepared in alkylol
 amine
;
_journal_name_full 'Inorganica Chimica Acta'
_journal_page_first 119201
_journal_paper_doi 10.1016/j.ica.2019.119201
_journal_volume 499
_journal_year 2020
_chemical_formula_moiety 'C40 H112 Ho6 N20 O12, 6(Cl), 2(H2 O)'
_chemical_formula_sum 'C40 H116 Cl6 Ho6 N20 O14'
_chemical_formula_weight 2303.79
_space_group_crystal_system monoclinic
_space_group_IT_number 14
_space_group_name_Hall '-P 2ybc'
_space_group_name_H-M_alt 'P 1 21/c 1'
_atom_sites_solution_hydrogens geom
_atom_sites_solution_primary iterative
_cell_angle_alpha 90
_cell_angle_beta 109.190(2)
_cell_angle_gamma 90
_cell_formula_units_Z 2
_cell_length_a 17.4640(10)
_cell_length_b 10.0245(6)
_cell_length_c 22.6388(15)
_cell_measurement_reflns_used 9188
_cell_measurement_temperature 296(2)
_cell_measurement_theta_max 27.136
_cell_measurement_theta_min 2.708
_cell_volume 3743.1(4)
_computing_cell_refinement 'SAINT v8.37A (Bruker, 2015)'
_computing_data_reduction 'SAINT v8.37A (Bruker, 2015)'
_computing_molecular_graphics 'Olex2 (Dolomanov et al., 2009)'
_computing_publication_material 'Olex2 (Dolomanov et al., 2009)'
_computing_structure_refinement 'XL (Sheldrick, 2008)'
_computing_structure_solution 'olex2.solve (Bourhis et al., 2015)'
_diffrn_ambient_temperature 296.15
_diffrn_measured_fraction_theta_full 0.997
_diffrn_measured_fraction_theta_max 0.998
_diffrn_measurement_device_type 'Bruker P4'
_diffrn_measurement_method '\w scans'
_diffrn_radiation_monochromator graphite
_diffrn_radiation_type MoK\a
_diffrn_radiation_wavelength 0.71073
_diffrn_reflns_av_R_equivalents 0.0764
_diffrn_reflns_av_unetI/netI 0.0294
_diffrn_reflns_Laue_measured_fraction_full 0.997
_diffrn_reflns_Laue_measured_fraction_max 0.998
_diffrn_reflns_limit_h_max 21
_diffrn_reflns_limit_h_min -21
_diffrn_reflns_limit_k_max 12
_diffrn_reflns_limit_k_min -12
_diffrn_reflns_limit_l_max 27
_diffrn_reflns_limit_l_min -27
_diffrn_reflns_number 82702
_diffrn_reflns_point_group_measured_fraction_full 0.997
_diffrn_reflns_point_group_measured_fraction_max 0.998
_diffrn_reflns_theta_full 25.242
_diffrn_reflns_theta_max 25.999
_diffrn_reflns_theta_min 2.786
_exptl_absorpt_coefficient_mu 6.542
_exptl_absorpt_correction_T_max 0.7456
_exptl_absorpt_correction_T_min 0.6625
_exptl_absorpt_correction_type multi-scan
_exptl_absorpt_process_details
'SADABS-2016/2 (Bruker,2016/2) was used for absorption correction. wR2(int) was 0.0734 before and 0.0564 after correction. The Ratio of minimum to maximum transmission is 0.8885. The \l/2 correction factor is Not present.'
_exptl_crystal_colour RED
_exptl_crystal_density_diffrn 2.040
_exptl_crystal_description block
_exptl_crystal_F_000 2216
_exptl_crystal_size_max 0.083
_exptl_crystal_size_mid 0.048
_exptl_crystal_size_min 0.039
_refine_diff_density_max 2.065
_refine_diff_density_min -0.734
_refine_diff_density_rms 0.165
_refine_ls_extinction_coef .
_refine_ls_extinction_method none
_refine_ls_goodness_of_fit_ref 1.059
_refine_ls_hydrogen_treatment constr
_refine_ls_matrix_type full
_refine_ls_number_parameters 445
_refine_ls_number_reflns 7355
_refine_ls_number_restraints 284
_refine_ls_restrained_S_all 1.048
_refine_ls_R_factor_all 0.0464
_refine_ls_R_factor_gt 0.0293
_refine_ls_shift/su_max 0.001
_refine_ls_shift/su_mean 0.000
_refine_ls_structure_factor_coef Fsqd
_refine_ls_weighting_details 'w=1/[\s^2^(Fo^2^)+(0.0328P)^2^+23.5435P] where P=(Fo^2^+2Fc^2^)/3'
_refine_ls_weighting_scheme calc
_refine_ls_wR_factor_gt 0.0714
_refine_ls_wR_factor_ref 0.0786
_reflns_Friedel_coverage 0.000
_reflns_Friedel_fraction_full .
_reflns_Friedel_fraction_max .
_reflns_number_gt 5937
_reflns_number_total 7355
_reflns_threshold_expression 'I > 2\s(I)'
_cod_data_source_file ICA-2020-499-119201.cif
_cod_data_source_block 2e
_cod_database_code 1565699
_shelx_space_group_comment
;
The symmetry employed for this shelxl refinement is uniquely defined
by the following loop, which should always be used as a source of
symmetry information in preference to the above space-group names.
They are only intended as comments.
;
_olex2_refinement_description
;
1. Fixed Uiso
 At 1.2 times of:
  All C(H,H) groups, All N(H) groups, All N(H,H) groups, All N(H,H,H,H)
  groups, All O(H) groups
2. Restrained distances
 C5A-C6A
 1.5 with sigma of 0.01
 C5-C6
 1.5 with sigma of 0.01
 C7-C8 = C7A-C8A
 1.51 with sigma of 0.01
 N3-C7 = N3-C7A = N4-C8 = N4-C8A
 1.46 with sigma of 0.01
3. Uiso/Uaniso restraints and constraints
C1 \\sim C2 \\sim C3 \\sim C4 \\sim C9 \\sim C10 \\sim C11 \\sim C12 \\sim C13
\\sim C14 \\sim C15 \\sim C16 \\sim C17 \\sim C18 \\sim C19 \\sim C20 \\sim C6
\\sim C6A \\sim C5 \\sim C5A \\sim C7 \\sim C7A \\sim C8 \\sim C8A: within 3.8A
with sigma of 0.01 and sigma for terminal atoms of 0.02
4. Others
 Sof(ClB)=1-FVAR(1)
 Sof(ClA)=FVAR(1)
 Sof(H3B)=Sof(C6A)=Sof(H6AA)=Sof(H6AB)=Sof(C5A)=Sof(H5AA)=Sof(H5AB)=1-FVAR(2)
 Sof(H3A)=Sof(C6)=Sof(H6C)=Sof(H6D)=Sof(C5)=Sof(H5A)=Sof(H5B)=FVAR(2)
 Sof(H4BC)=Sof(H4BD)=Sof(C7A)=Sof(H7AA)=Sof(H7AB)=Sof(C8A)=Sof(H8AA)=Sof(H8AB)=
 1-FVAR(3)
 Sof(H4AA)=Sof(H4AB)=Sof(C7)=Sof(H7A)=Sof(H7B)=Sof(C8)=Sof(H8C)=Sof(H8D)=FVAR(3)
 Fixed Sof: O2W(0.5) O3W(0.5)
5.a Ternary CH refined with riding coordinates:
 O1W(H1W), N1(H1), N3(H3A), N3(H3B), N5(H5), N7(H7), N9(H9)
5.b Secondary CH2 refined with riding coordinates:
 N2(H2A,H2B), N4(H4AA,H4AB), N4(H4BC,H4BD), N6(H6A,H6B), N8(H8A,H8B), N10(H10A,
 H10B), C1(H1A,H1B), C2(H2C,H2D), C3(H3C,H3D), C4(H4A,H4B), C9(H9A,H9B),
 C10(H10C,H10D), C11(H11A,H11B), C12(H12A,H12B), C13(H13A,H13B), C14(H14A,H14B),
  C15(H15A,H15B), C16(H16A,H16B), C17(H17A,H17B), C18(H18A,H18B), C19(H19A,
 H19B), C20(H20A,H20B), C6(H6C,H6D), C6A(H6AA,H6AB), C5(H5A,H5B), C5A(H5AA,
 H5AB), C7(H7A,H7B), C7A(H7AA,H7AB), C8(H8C,H8D), C8A(H8AA,H8AB)
;

loop_
_space_group_symop_operation_xyz
'x, y, z'
'-x, y+1/2, -z+1/2'
'-x, -y, -z'
'x, -y-1/2, z-1/2'

loop_
_atom_site_label
_atom_site_type_symbol
_atom_site_fract_x
_atom_site_fract_y
_atom_site_fract_z
_atom_site_U_iso_or_equiv
_atom_site_adp_type
_atom_site_occupancy
_atom_site_site_symmetry_order
_atom_site_calc_flag
_atom_site_refinement_flags_posn
_atom_site_refinement_flags_adp
_atom_site_refinement_flags_occupancy
_atom_site_disorder_assembly
_atom_site_disorder_group
Ho1 Ho 0.30069(2) 0.93694(3) 0.07166(2) 0.02205(8) Uani 1 1 d . . . . .
Ho2 Ho 0.09752(2) 1.02212(3) 0.06635(2) 0.02103(8) Uani 1 1 d . . . . .
Ho3 Ho 0.24532(2) 0.87593(3) 0.20263(2) 0.02355(8) Uani 1 1 d . . . . .
Cl1 Cl 0.41527(12) 0.6216(2) 0.39373(10) 0.0519(5) Uani 1 1 d . . . . .
Cl2 Cl 0.31031(14) 1.3309(2) 0.18210(11) 0.0549(6) Uani 1 1 d . . . . .
O1W O 0.2341(2) 1.0512(4) 0.13175(19) 0.0232(9) Uani 1 1 d . . . . .
H1W H 0.252954 1.140427 0.147767 0.028 Uiso 1 1 calc R . . . .
O1 O 0.2028(3) 0.8132(5) 0.0990(2) 0.0315(11) Uani 1 1 d . . . . .
O2 O 0.3604(3) 0.8662(6) 0.1718(2) 0.0385(12) Uani 1 1 d . . . . .
O2W O 0.6112(7) 0.8433(10) 0.1666(5) 0.043(3) Uani 0.5 1 d . . P . .
O3 O 0.1778(3) 1.0006(5) 0.0044(2) 0.0298(10) Uani 1 1 d . . . . .
O4 O 0.1106(3) 0.9310(5) 0.1630(2) 0.0322(11) Uani 1 1 d . . . . .
O5 O 0.0059(2) 1.1184(4) -0.0229(2) 0.0278(10) Uani 1 1 d . . . . .
N1 N 0.2859(4) 0.7096(6) 0.0203(3) 0.0359(14) Uani 1 1 d . . . . .
H1 H 0.241542 0.714351 -0.019642 0.043 Uiso 1 1 calc R . . . .
N2 N 0.4352(4) 0.8504(7) 0.0621(3) 0.0417(16) Uani 1 1 d . . . . .
H2A H 0.442283 0.884203 0.027920 0.050 Uiso 1 1 calc R . . . .
H2B H 0.476351 0.876929 0.095104 0.050 Uiso 1 1 calc R . . . .
N3 N 0.3767(4) 0.8836(7) 0.2981(3) 0.0432(16) Uani 1 1 d D . . . .
H3A H 0.370427 0.813622 0.326376 0.052 Uiso 0.671(17) 1 calc R . P A 1
H3B H 0.386671 0.794600 0.316962 0.052 Uiso 0.329(17) 1 calc R . P A 2
N4 N 0.2506(4) 1.0725(7) 0.2738(3) 0.0486(17) Uani 1 1 d D . . . .
H4AA H 0.265888 1.144866 0.257871 0.058 Uiso 0.798(17) 1 calc R . P B 1
H4AB H 0.201223 1.087411 0.275753 0.058 Uiso 0.798(17) 1 calc R . P B 1
H4BC H 0.232119 1.143309 0.249642 0.058 Uiso 0.202(17) 1 calc R . P B 2
H4BD H 0.215696 1.056320 0.294112 0.058 Uiso 0.202(17) 1 calc R . P B 2
N5 N 0.3145(3) 1.0477(6) -0.0278(3) 0.0326(13) Uani 1 1 d . . . . .
H5 H 0.331628 0.978804 -0.051593 0.039 Uiso 1 1 calc R . . . .
N6 N 0.3878(4) 1.1417(6) 0.0986(3) 0.0352(14) Uani 1 1 d . . . . .
H6A H 0.377199 1.185089 0.129297 0.042 Uiso 1 1 calc R . . . .
H6B H 0.439670 1.117005 0.112695 0.042 Uiso 1 1 calc R . . . .
N7 N 0.1658(4) 0.7789(6) 0.2709(3) 0.0357(14) Uani 1 1 d . . . . .
H7 H 0.170060 0.842047 0.304865 0.043 Uiso 1 1 calc R . . . .
N8 N 0.2773(4) 0.6316(6) 0.2315(3) 0.0392(15) Uani 1 1 d . . . . .
H8A H 0.280993 0.588556 0.198166 0.047 Uiso 1 1 calc R . . . .
H8B H 0.325485 0.626786 0.261275 0.047 Uiso 1 1 calc R . . . .
N9 N 0.1222(4) 1.2751(6) 0.0633(3) 0.0351(14) Uani 1 1 d . . . . .
H9 H 0.180965 1.289027 0.080583 0.042 Uiso 1 1 calc R . . . .
N10 N 0.0131(4) 1.1649(7) 0.1163(3) 0.0454(16) Uani 1 1 d . . . . .
H10A H -0.030999 1.195984 0.087119 0.054 Uiso 1 1 calc R . . . .
H10B H -0.002320 1.116722 0.143483 0.054 Uiso 1 1 calc R . . . .
C1 C 0.1869(5) 0.6843(8) 0.0727(4) 0.0420(17) Uani 1 1 d . U . . .
H1A H 0.143456 0.689559 0.032920 0.050 Uiso 1 1 calc R . . . .
H1B H 0.168698 0.627587 0.100193 0.050 Uiso 1 1 calc R . . . .
C2 C 0.2599(5) 0.6224(8) 0.0628(4) 0.0456(17) Uani 1 1 d . U . . .
H2C H 0.303320 0.613452 0.102460 0.055 Uiso 1 1 calc R . . . .
H2D H 0.246588 0.534320 0.044536 0.055 Uiso 1 1 calc R . . . .
C3 C 0.3585(5) 0.6590(8) 0.0080(4) 0.0501(18) Uani 1 1 d . U . . .
H3C H 0.358994 0.691302 -0.032218 0.060 Uiso 1 1 calc R . . . .
H3D H 0.357078 0.562272 0.006656 0.060 Uiso 1 1 calc R . . . .
C4 C 0.4340(5) 0.7048(9) 0.0586(4) 0.053(2) Uani 1 1 d . U . . .
H4A H 0.435348 0.667719 0.098515 0.064 Uiso 1 1 calc R . . . .
H4B H 0.481572 0.673521 0.049596 0.064 Uiso 1 1 calc R . . . .
C9 C 0.1675(4) 1.0107(8) -0.0592(3) 0.0376(15) Uani 1 1 d . U . . .
H9A H 0.115142 1.049839 -0.081336 0.045 Uiso 1 1 calc R . . . .
H9B H 0.169682 0.922753 -0.076492 0.045 Uiso 1 1 calc R . . . .
C10 C 0.2351(4) 1.0982(8) -0.0672(3) 0.0388(16) Uani 1 1 d . U . . .
H10C H 0.232369 1.098099 -0.110688 0.047 Uiso 1 1 calc R . . . .
H10D H 0.228144 1.189316 -0.055405 0.047 Uiso 1 1 calc R . . . .
C11 C 0.3777(5) 1.1536(8) -0.0112(4) 0.0418(16) Uani 1 1 d . U . . .
H11A H 0.369095 1.213401 -0.046459 0.050 Uiso 1 1 calc R . . . .
H11B H 0.430716 1.113059 -0.002281 0.050 Uiso 1 1 calc R . . . .
C12 C 0.3755(5) 1.2328(8) 0.0453(4) 0.0450(18) Uani 1 1 d . U . . .
H12A H 0.417783 1.300122 0.055686 0.054 Uiso 1 1 calc R . . . .
H12B H 0.323632 1.277550 0.036057 0.054 Uiso 1 1 calc R . . . .
C13 C 0.0578(4) 0.9042(9) 0.1962(4) 0.0436(18) Uani 1 1 d . U . . .
H13A H 0.002558 0.899602 0.167571 0.052 Uiso 1 1 calc R . . . .
H13B H 0.060676 0.975509 0.225844 0.052 Uiso 1 1 calc R . . . .
C14 C 0.0804(5) 0.7732(9) 0.2307(4) 0.0460(17) Uani 1 1 d . U . . .
H14A H 0.045983 0.757329 0.256039 0.055 Uiso 1 1 calc R . . . .
H14B H 0.072587 0.700570 0.201000 0.055 Uiso 1 1 calc R . . . .
C15 C 0.1945(5) 0.6490(8) 0.2988(4) 0.0436(17) Uani 1 1 d . U . . .
H15A H 0.152243 0.605875 0.310925 0.052 Uiso 1 1 calc R . . . .
H15B H 0.241237 0.661218 0.336109 0.052 Uiso 1 1 calc R . . . .
C16 C 0.2172(5) 0.5624(8) 0.2536(4) 0.0465(18) Uani 1 1 d . U . . .
H16A H 0.239918 0.479299 0.273787 0.056 Uiso 1 1 calc R . . . .
H16B H 0.169350 0.541814 0.218363 0.056 Uiso 1 1 calc R . . . .
C17 C 0.0156(5) 1.2542(8) -0.0373(4) 0.0500(19) Uani 1 1 d . U . . .
H17A H -0.024780 1.307610 -0.027225 0.060 Uiso 1 1 calc R . . . .
H17B H 0.005667 1.262234 -0.081899 0.060 Uiso 1 1 calc R . . . .
C18 C 0.0978(5) 1.3090(9) -0.0030(4) 0.0492(18) Uani 1 1 d . U . . .
H18A H 0.136892 1.272843 -0.020786 0.059 Uiso 1 1 calc R . . . .
H18B H 0.097175 1.405194 -0.007665 0.059 Uiso 1 1 calc R . . . .
C19 C 0.0856(6) 1.3552(9) 0.1007(4) 0.057(2) Uani 1 1 d . U . . .
H19A H 0.036707 1.396918 0.073270 0.069 Uiso 1 1 calc R . . . .
H19B H 0.122915 1.425453 0.121463 0.069 Uiso 1 1 calc R . . . .
C20 C 0.0651(6) 1.2748(9) 0.1482(4) 0.059(2) Uani 1 1 d . U . . .
H20A H 0.114137 1.240333 0.178663 0.070 Uiso 1 1 calc R . . . .
H20B H 0.037105 1.329668 0.169921 0.070 Uiso 1 1 calc R . . . .
ClA Cl 0.1396(3) 0.9749(15) 0.39038(19) 0.044(2) Uani 0.58(2) 1 d . . P C 1
ClB Cl 0.1395(3) 0.8999(15) 0.3974(3) 0.023(3) Uani 0.42(2) 1 d . . P C 2
O3W O 0.1142(8) 1.1637(15) 0.3248(7) 0.074(4) Uani 0.5 1 d . . P . .
C6 C 0.4459(8) 0.8397(18) 0.2778(5) 0.053(3) Uani 0.671(17) 1 d D U P A 1
H6C H 0.445469 0.743301 0.273831 0.063 Uiso 0.671(17) 1 calc R . P A 1
H6D H 0.496804 0.865866 0.308717 0.063 Uiso 0.671(17) 1 calc R . P A 1
C6A C 0.4439(17) 0.917(4) 0.2740(13) 0.055(3) Uani 0.329(17) 1 d D U P A 2
H6AA H 0.495890 0.899070 0.305479 0.066 Uiso 0.329(17) 1 calc R . P A 2
H6AB H 0.441903 1.011240 0.263064 0.066 Uiso 0.329(17) 1 calc R . P A 2
C5 C 0.4382(8) 0.9029(18) 0.2159(6) 0.052(3) Uani 0.671(17) 1 d D U P A 1
H5A H 0.442227 0.999096 0.220314 0.062 Uiso 0.671(17) 1 calc R . P A 1
H5B H 0.481431 0.871856 0.201262 0.062 Uiso 0.671(17) 1 calc R . P A 1
C5A C 0.4331(18) 0.832(3) 0.2168(12) 0.054(3) Uani 0.329(17) 1 d D U P A 2
H5AA H 0.477627 0.847311 0.200897 0.065 Uiso 0.329(17) 1 calc R . P A 2
H5AB H 0.432772 0.738708 0.227571 0.065 Uiso 0.329(17) 1 calc R . P A 2
C7 C 0.3889(6) 1.0065(11) 0.3343(6) 0.057(3) Uani 0.798(17) 1 d D U P A 1
H7A H 0.411230 1.075018 0.314455 0.069 Uiso 0.798(17) 1 calc R . P B 1
H7B H 0.426402 0.991453 0.376143 0.069 Uiso 0.798(17) 1 calc R . P B 1
C7A C 0.366(3) 0.977(3) 0.3443(15) 0.055(3) Uani 0.202(17) 1 d D U P A 2
H7AA H 0.418436 0.993833 0.375212 0.065 Uiso 0.202(17) 1 calc R . P B 2
H7AB H 0.332640 0.933917 0.365699 0.065 Uiso 0.202(17) 1 calc R . P B 2
C8 C 0.3070(6) 1.0496(14) 0.3372(4) 0.057(3) Uani 0.798(17) 1 d D U P A 1
H8C H 0.285573 0.981124 0.357624 0.068 Uiso 0.798(17) 1 calc R . P B 1
H8D H 0.313077 1.131005 0.361475 0.068 Uiso 0.798(17) 1 calc R . P B 1
C8A C 0.3276(17) 1.110(4) 0.320(2) 0.056(4) Uani 0.202(17) 1 d D U P A 2
H8AA H 0.319089 1.162539 0.353727 0.067 Uiso 0.202(17) 1 calc R . P B 2
H8AB H 0.360938 1.160702 0.301540 0.067 Uiso 0.202(17) 1 calc R . P B 2

loop_
_atom_site_aniso_label
_atom_site_aniso_U_11
_atom_site_aniso_U_22
_atom_site_aniso_U_33
_atom_site_aniso_U_23
_atom_site_aniso_U_13
_atom_site_aniso_U_12
Ho1 0.01853(14) 0.02605(16) 0.02226(15) -0.00087(12) 0.00764(11) -0.00068(11)
Ho2 0.01668(13) 0.02441(15) 0.02066(15) 0.00202(12) 0.00433(11) -0.00246(11)
Ho3 0.02273(15) 0.02834(16) 0.01839(15) 0.00058(12) 0.00516(11) -0.00101(12)
Cl1 0.0365(10) 0.0741(15) 0.0453(11) 0.0137(11) 0.0136(9) -0.0003(10)
Cl2 0.0611(13) 0.0383(11) 0.0711(15) -0.0217(10) 0.0294(12) -0.0082(10)
O1W 0.023(2) 0.024(2) 0.022(2) -0.0034(18) 0.0060(18) -0.0043(18)
O1 0.040(3) 0.032(3) 0.026(2) -0.007(2) 0.015(2) -0.015(2)
O2 0.026(2) 0.061(4) 0.028(3) 0.009(2) 0.008(2) 0.010(2)
O2W 0.055(7) 0.032(6) 0.038(6) -0.008(5) 0.011(5) -0.007(5)
O3 0.022(2) 0.044(3) 0.024(2) 0.005(2) 0.0069(18) 0.004(2)
O4 0.023(2) 0.049(3) 0.024(2) 0.010(2) 0.0082(19) 0.000(2)
O5 0.021(2) 0.027(2) 0.030(2) 0.009(2) 0.0003(19) -0.0029(19)
N1 0.040(3) 0.032(3) 0.039(3) -0.003(3) 0.016(3) -0.001(3)
N2 0.029(3) 0.053(4) 0.043(4) -0.001(3) 0.012(3) 0.008(3)
N3 0.033(3) 0.058(4) 0.034(3) 0.003(3) 0.005(3) -0.006(3)
N4 0.051(4) 0.049(4) 0.042(4) -0.012(3) 0.009(3) 0.002(3)
N5 0.029(3) 0.041(4) 0.031(3) -0.004(3) 0.014(2) -0.003(3)
N6 0.033(3) 0.041(4) 0.035(3) -0.008(3) 0.016(3) -0.010(3)
N7 0.040(3) 0.042(4) 0.024(3) 0.005(3) 0.009(3) 0.001(3)
N8 0.055(4) 0.029(3) 0.042(4) 0.002(3) 0.027(3) 0.002(3)
N9 0.032(3) 0.028(3) 0.039(3) -0.002(3) 0.003(3) -0.008(3)
N10 0.042(4) 0.040(4) 0.059(4) 0.003(3) 0.023(3) 0.001(3)
C1 0.052(4) 0.036(4) 0.044(4) -0.014(3) 0.023(3) -0.019(3)
C2 0.062(4) 0.031(3) 0.049(4) -0.005(3) 0.025(3) -0.007(3)
C3 0.064(4) 0.035(4) 0.061(4) -0.007(3) 0.032(4) 0.003(3)
C4 0.055(4) 0.045(4) 0.066(5) 0.006(4) 0.029(4) 0.018(4)
C9 0.036(3) 0.050(4) 0.027(3) 0.003(3) 0.011(3) 0.000(3)
C10 0.035(3) 0.051(4) 0.031(3) 0.005(3) 0.012(3) 0.001(3)
C11 0.039(3) 0.049(4) 0.040(4) 0.006(3) 0.016(3) -0.007(3)
C12 0.042(4) 0.042(4) 0.051(4) 0.002(3) 0.016(3) -0.008(3)
C13 0.033(3) 0.069(5) 0.033(4) 0.012(3) 0.017(3) 0.001(3)
C14 0.038(3) 0.062(4) 0.041(4) 0.016(3) 0.016(3) -0.002(3)
C15 0.043(4) 0.055(4) 0.037(4) 0.011(3) 0.019(3) 0.003(3)
C16 0.053(4) 0.044(4) 0.045(4) 0.007(3) 0.019(3) -0.002(3)
C17 0.052(4) 0.042(4) 0.046(4) 0.013(3) 0.003(3) -0.008(3)
C18 0.059(4) 0.038(4) 0.050(4) 0.005(3) 0.016(3) -0.011(3)
C19 0.074(4) 0.041(4) 0.060(4) -0.007(4) 0.024(4) -0.007(4)
C20 0.072(5) 0.051(4) 0.054(5) -0.010(4) 0.023(4) -0.003(4)
ClA 0.065(2) 0.053(7) 0.0175(16) -0.004(2) 0.0191(15) 0.012(2)
ClB 0.031(2) 0.030(6) 0.0100(19) -0.005(2) 0.0082(15) 0.001(2)
O3W 0.062(8) 0.078(10) 0.083(10) 0.004(8) 0.027(8) 0.024(7)
C6 0.042(4) 0.063(6) 0.043(4) -0.001(4) 0.000(4) -0.013(5)
C6A 0.043(5) 0.064(6) 0.046(5) -0.007(5) -0.002(4) -0.018(5)
C5 0.036(4) 0.065(6) 0.047(4) 0.001(5) 0.003(4) -0.012(5)
C5A 0.040(5) 0.064(7) 0.047(5) -0.003(6) -0.001(5) -0.018(6)
C7 0.048(4) 0.061(5) 0.048(4) -0.006(4) -0.005(4) -0.018(4)
C7A 0.044(5) 0.063(6) 0.045(5) -0.006(5) -0.001(5) -0.017(5)
C8 0.053(4) 0.062(6) 0.043(4) -0.015(4) -0.001(4) -0.017(4)
C8A 0.048(6) 0.062(7) 0.045(5) -0.008(6) -0.001(5) -0.017(6)

loop_
_atom_type_symbol
_atom_type_description
_atom_type_scat_dispersion_real
_atom_type_scat_dispersion_imag
_atom_type_scat_source
C C 0.0033 0.0016 'International Tables Vol C Tables 4.2.6.8 and 6.1.1.4'
H H 0.0000 0.0000 'International Tables Vol C Tables 4.2.6.8 and 6.1.1.4'
N N 0.0061 0.0033 'International Tables Vol C Tables 4.2.6.8 and 6.1.1.4'
O O 0.0106 0.0060 'International Tables Vol C Tables 4.2.6.8 and 6.1.1.4'
S S 0.1246 0.1234 'International Tables Vol C Tables 4.2.6.8 and 6.1.1.4'
Cl Cl 0.1484 0.1585 'International Tables Vol C Tables 4.2.6.8 and 6.1.1.4'
Sb Sb -0.5866 1.5461 'International Tables Vol C Tables 4.2.6.8 and 6.1.1.4'
Ho Ho -0.2175 4.6783 'International Tables Vol C Tables 4.2.6.8 and 6.1.1.4'

loop_
_geom_angle_atom_site_label_1
_geom_angle_atom_site_label_2
_geom_angle_atom_site_label_3
_geom_angle
_geom_angle_site_symmetry_1
_geom_angle_site_symmetry_3
Ho3 Ho1 Ho2 61.474(8) . .
O1W Ho1 Ho2 40.45(10) . .
O1W Ho1 Ho3 42.43(10) . .
O1W Ho1 N1 135.01(17) . .
O1W Ho1 N2 147.94(18) . .
O1W Ho1 N5 119.86(17) . .
O1W Ho1 N6 80.61(17) . .
O1 Ho1 Ho2 48.94(12) . .
O1 Ho1 Ho3 41.44(11) . .
O1 Ho1 O1W 64.28(15) . .
O1 Ho1 N1 70.91(17) . .
O1 Ho1 N2 127.23(19) . .
O1 Ho1 N5 137.48(17) . .
O1 Ho1 N6 143.38(17) . .
O2 Ho1 Ho2 103.28(12) . .
O2 Ho1 Ho3 41.99(12) . .
O2 Ho1 O1W 74.18(16) . .
O2 Ho1 O1 73.03(17) . .
O2 Ho1 O3 140.88(16) . .
O2 Ho1 N1 97.0(2) . .
O2 Ho1 N2 81.22(19) . .
O2 Ho1 N5 148.91(17) . .
O2 Ho1 N6 88.3(2) . .
O3 Ho1 Ho2 37.97(11) . .
O3 Ho1 Ho3 98.89(11) . .
O3 Ho1 O1W 73.39(15) . .
O3 Ho1 O1 73.54(17) . .
O3 Ho1 N1 90.80(19) . .
O3 Ho1 N2 136.29(19) . .
O3 Ho1 N5 68.64(17) . .
O3 Ho1 N6 107.26(19) . .
N1 Ho1 Ho2 104.28(14) . .
N1 Ho1 Ho3 102.66(14) . .
N1 Ho1 N2 67.5(2) . .
N1 Ho1 N5 90.63(19) . .
N2 Ho1 Ho2 171.25(15) . .
N2 Ho1 Ho3 122.07(15) . .
N2 Ho1 N5 74.0(2) . .
N5 Ho1 Ho2 103.94(13) . .
N5 Ho1 Ho3 162.13(13) . .
N6 Ho1 Ho2 109.00(14) . .
N6 Ho1 Ho3 104.73(14) . .
N6 Ho1 N1 144.10(19) . .
N6 Ho1 N2 78.4(2) . .
N6 Ho1 N5 68.81(19) . .
Ho1 Ho2 Ho2 128.418(14) . 3_575
Ho1 Ho2 Ho3 57.208(8) . .
Ho3 Ho2 Ho2 147.108(14) . 3_575
O1W Ho2 Ho1 40.04(10) . .
O1W Ho2 Ho2 166.89(10) . 3_575
O1W Ho2 Ho3 39.63(10) . .
O1W Ho2 O1 58.37(14) . .
O1W Ho2 N9 75.71(16) . .
O1W Ho2 N10 105.15(18) . .
O1 Ho2 Ho1 40.65(9) . .
O1 Ho2 Ho2 118.69(9) . 3_575
O1 Ho2 Ho3 39.53(9) . .
O3 Ho2 Ho1 37.61(11) . .
O3 Ho2 Ho2 94.34(11) . 3_575
O3 Ho2 Ho3 94.29(11) . .
O3 Ho2 O1W 72.68(15) . .
O3 Ho2 O1 66.42(15) . .
O3 Ho2 O4 130.56(16) . .
O3 Ho2 O5 83.85(16) . .
O3 Ho2 N9 86.27(19) . .
O3 Ho2 N10 151.11(19) . .
O4 Ho2 Ho1 94.84(11) . .
O4 Ho2 Ho2 119.50(11) . 3_575
O4 Ho2 Ho3 38.00(11) . .
O4 Ho2 O1W 72.06(15) . .
O4 Ho2 O1 65.89(15) . .
O4 Ho2 O5 144.01(15) . .
O4 Ho2 N9 116.67(19) . .
O4 Ho2 N10 72.3(2) . .
O5 Ho2 Ho1 120.38(12) 3_575 .
O5 Ho2 Ho1 120.85(11) . .
O5 Ho2 Ho2 35.74(11) 3_575 3_575
O5 Ho2 Ho2 34.19(10) . 3_575
O5 Ho2 Ho3 111.39(11) 3_575 .
O5 Ho2 Ho3 177.97(11) . .
O5 Ho2 O1W 147.97(15) 3_575 .
O5 Ho2 O1W 138.64(15) . .
O5 Ho2 O1 90.58(14) 3_575 .
O5 Ho2 O1 139.66(15) . .
O5 Ho2 O3 103.77(17) 3_575 .
O5 Ho2 O4 88.97(16) 3_575 .
O5 Ho2 O5 69.93(17) 3_575 .
O5 Ho2 N9 69.09(17) . .
O5 Ho2 N9 136.31(17) 3_575 .
O5 Ho2 N10 79.7(2) . .
O5 Ho2 N10 92.70(19) 3_575 .
N9 Ho2 Ho1 93.56(14) . .
N9 Ho2 Ho2 102.16(13) . 3_575
N9 Ho2 Ho3 110.03(13) . .
N9 Ho2 O1 131.29(16) . .
N10 Ho2 Ho1 144.75(15) . .
N10 Ho2 Ho2 85.25(15) . 3_575
N10 Ho2 Ho3 101.65(16) . .
N10 Ho2 O1 137.98(18) . .
N10 Ho2 N9 65.7(2) . .
Ho1 Ho3 Ho2 61.318(9) . .
O1W Ho3 Ho1 42.71(10) . .
O1W Ho3 Ho2 40.29(10) . .
O1W Ho3 N3 113.65(18) . .
O1W Ho3 N4 80.19(19) . .
O1W Ho3 N7 138.74(17) . .
O1W Ho3 N8 149.07(17) . .
O1 Ho3 Ho1 42.54(11) . .
O1 Ho3 Ho2 48.81(12) . .
O1 Ho3 O1W 65.24(15) . .
O1 Ho3 O2 72.86(17) . .
O1 Ho3 N3 139.47(19) . .
O1 Ho3 N4 142.59(19) . .
O1 Ho3 N7 116.73(17) . .
O1 Ho3 N8 88.22(19) . .
O2 Ho3 Ho1 40.68(11) . .
O2 Ho3 Ho2 101.82(11) . .
O2 Ho3 O1W 73.32(16) . .
O2 Ho3 N3 68.70(18) . .
O2 Ho3 N4 111.6(2) . .
O2 Ho3 N7 147.92(18) . .
O2 Ho3 N8 84.22(19) . .
O4 Ho3 Ho1 99.30(11) . .
O4 Ho3 Ho2 38.37(11) . .
O4 Ho3 O1W 73.00(15) . .
O4 Ho3 O1 73.82(17) . .
O4 Ho3 O2 139.98(16) . .
O4 Ho3 N3 146.58(19) . .
O4 Ho3 N4 83.1(2) . .
O4 Ho3 N7 68.96(17) . .
O4 Ho3 N8 116.22(19) . .
N3 Ho3 Ho1 106.85(15) . .
N3 Ho3 Ho2 152.77(15) . .
N4 Ho3 Ho1 116.52(17) . .
N4 Ho3 Ho2 95.41(15) . .
N4 Ho3 N3 66.9(2) . .
N4 Ho3 N7 80.0(2) . .
N4 Ho3 N8 128.8(2) . .
N7 Ho3 Ho1 159.28(13) . .
N7 Ho3 Ho2 106.83(13) . .
N7 Ho3 N3 90.85(19) . .
N8 Ho3 Ho1 106.87(14) . .
N8 Ho3 Ho2 129.98(15) . .
N8 Ho3 N3 75.8(2) . .
N8 Ho3 N7 66.4(2) . .
Ho1 O1W Ho2 99.52(15) . .
Ho1 O1W H1W 119.2 . .
Ho2 O1W H1W 119.2 . .
Ho3 O1W Ho1 94.87(15) . .
Ho3 O1W Ho2 100.07(15) . .
Ho3 O1W H1W 119.2 . .
Ho1 O1 Ho2 90.41(15) . .
Ho3 O1 Ho1 96.02(16) . .
Ho3 O1 Ho2 91.66(16) . .
C1 O1 Ho1 115.6(4) . .
C1 O1 Ho2 124.6(4) . .
C1 O1 Ho3 129.2(4) . .
Ho1 O2 Ho3 97.33(17) . .
C5 O2 Ho1 128.9(6) . .
C5 O2 Ho3 119.3(6) . .
C5A O2 Ho1 145.0(14) . .
C5A O2 Ho3 117.5(13) . .
Ho1 O3 Ho2 104.42(17) . .
C9 O3 Ho1 118.9(4) . .
C9 O3 Ho2 136.6(4) . .
Ho3 O4 Ho2 103.63(17) . .
C13 O4 Ho2 135.1(4) . .
C13 O4 Ho3 121.2(4) . .
Ho2 O5 Ho2 110.08(17) 3_575 .
C17 O5 Ho2 129.7(4) . 3_575
C17 O5 Ho2 119.6(4) . .
Ho1 N1 H1 108.1 . .
C2 N1 Ho1 103.9(4) . .
C2 N1 H1 108.1 . .
C3 N1 Ho1 115.6(5) . .
C3 N1 H1 108.1 . .
C3 N1 C2 112.7(6) . .
Ho1 N2 H2A 109.6 . .
Ho1 N2 H2B 109.6 . .
H2A N2 H2B 108.2 . .
C4 N2 Ho1 110.1(5) . .
C4 N2 H2A 109.6 . .
C4 N2 H2B 109.6 . .
Ho3 N3 H3A 105.4 . .
Ho3 N3 H3B 108.6 . .
C6 N3 Ho3 108.6(6) . .
C6 N3 H3A 105.4 . .
C6A N3 Ho3 106.9(11) . .
C6A N3 H3B 108.6 . .
C7 N3 Ho3 114.9(6) . .
C7 N3 H3A 105.4 . .
C7 N3 C6 116.1(9) . .
C7A N3 Ho3 109.1(19) . .
C7A N3 H3B 108.6 . .
C7A N3 C6A 115(2) . .
Ho3 N4 H4AA 109.2 . .
Ho3 N4 H4AB 109.2 . .
Ho3 N4 H4BC 107.4 . .
Ho3 N4 H4BD 107.4 . .
H4AA N4 H4AB 107.9 . .
H4BC N4 H4BD 107.0 . .
C8 N4 Ho3 111.9(6) . .
C8 N4 H4AA 109.2 . .
C8 N4 H4AB 109.2 . .
C8A N4 Ho3 119.6(18) . .
C8A N4 H4BC 107.4 . .
C8A N4 H4BD 107.4 . .
Ho1 N5 H5 107.9 . .
C10 N5 Ho1 109.6(4) . .
C10 N5 H5 107.9 . .
C10 N5 C11 112.4(6) . .
C11 N5 Ho1 111.0(4) . .
C11 N5 H5 107.9 . .
Ho1 N6 H6A 108.9 . .
Ho1 N6 H6B 108.9 . .
H6A N6 H6B 107.7 . .
C12 N6 Ho1 113.3(4) . .
C12 N6 H6A 108.9 . .
C12 N6 H6B 108.9 . .
Ho3 N7 H7 108.0 . .
C14 N7 Ho3 106.3(4) . .
C14 N7 H7 108.0 . .
C15 N7 Ho3 114.7(4) . .
C15 N7 H7 108.0 . .
C15 N7 C14 111.5(6) . .
Ho3 N8 H8A 108.6 . .
Ho3 N8 H8B 108.6 . .
H8A N8 H8B 107.6 . .
C16 N8 Ho3 114.7(5) . .
C16 N8 H8A 108.6 . .
C16 N8 H8B 108.6 . .
Ho2 N9 H9 107.0 . .
C18 N9 Ho2 105.2(4) . .
C18 N9 H9 107.0 . .
C18 N9 C19 115.7(7) . .
C19 N9 Ho2 114.6(5) . .
C19 N9 H9 107.0 . .
Ho2 N10 H10A 110.4 . .
Ho2 N10 H10B 110.4 . .
H10A N10 H10B 108.6 . .
C20 N10 Ho2 106.5(5) . .
C20 N10 H10A 110.4 . .
C20 N10 H10B 110.4 . .
O1 C1 H1A 109.1 . .
O1 C1 H1B 109.1 . .
O1 C1 C2 112.5(6) . .
H1A C1 H1B 107.8 . .
C2 C1 H1A 109.1 . .
C2 C1 H1B 109.1 . .
N1 C2 C1 108.1(7) . .
N1 C2 H2C 110.1 . .
N1 C2 H2D 110.1 . .
C1 C2 H2C 110.1 . .
C1 C2 H2D 110.1 . .
H2C C2 H2D 108.4 . .
N1 C3 H3C 109.6 . .
N1 C3 H3D 109.6 . .
N1 C3 C4 110.1(7) . .
H3C C3 H3D 108.2 . .
C4 C3 H3C 109.6 . .
C4 C3 H3D 109.6 . .
N2 C4 C3 109.8(7) . .
N2 C4 H4A 109.7 . .
N2 C4 H4B 109.7 . .
C3 C4 H4A 109.7 . .
C3 C4 H4B 109.7 . .
H4A C4 H4B 108.2 . .
O3 C9 H9A 109.9 . .
O3 C9 H9B 109.9 . .
O3 C9 C10 108.8(6) . .
H9A C9 H9B 108.3 . .
C10 C9 H9A 109.9 . .
C10 C9 H9B 109.9 . .
N5 C10 C9 110.0(6) . .
N5 C10 H10C 109.7 . .
N5 C10 H10D 109.7 . .
C9 C10 H10C 109.7 . .
C9 C10 H10D 109.7 . .
H10C C10 H10D 108.2 . .
N5 C11 H11A 109.3 . .
N5 C11 H11B 109.3 . .
N5 C11 C12 111.4(6) . .
H11A C11 H11B 108.0 . .
C12 C11 H11A 109.3 . .
C12 C11 H11B 109.3 . .
N6 C12 C11 109.2(7) . .
N6 C12 H12A 109.8 . .
N6 C12 H12B 109.8 . .
C11 C12 H12A 109.8 . .
C11 C12 H12B 109.8 . .
H12A C12 H12B 108.3 . .
O4 C13 H13A 109.7 . .
O4 C13 H13B 109.7 . .
O4 C13 C14 109.8(6) . .
H13A C13 H13B 108.2 . .
C14 C13 H13A 109.7 . .
C14 C13 H13B 109.7 . .
N7 C14 C13 109.0(6) . .
N7 C14 H14A 109.9 . .
N7 C14 H14B 109.9 . .
C13 C14 H14A 109.9 . .
C13 C14 H14B 109.9 . .
H14A C14 H14B 108.3 . .
N7 C15 H15A 109.5 . .
N7 C15 H15B 109.5 . .
N7 C15 C16 110.7(6) . .
H15A C15 H15B 108.1 . .
C16 C15 H15A 109.5 . .
C16 C15 H15B 109.5 . .
N8 C16 C15 109.8(7) . .
N8 C16 H16A 109.7 . .
N8 C16 H16B 109.7 . .
C15 C16 H16A 109.7 . .
C15 C16 H16B 109.7 . .
H16A C16 H16B 108.2 . .
O5 C17 H17A 108.9 . .
O5 C17 H17B 108.9 . .
O5 C17 C18 113.5(6) . .
H17A C17 H17B 107.7 . .
C18 C17 H17A 108.9 . .
C18 C17 H17B 108.9 . .
N9 C18 C17 110.8(7) . .
N9 C18 H18A 109.5 . .
N9 C18 H18B 109.5 . .
C17 C18 H18A 109.5 . .
C17 C18 H18B 109.5 . .
H18A C18 H18B 108.1 . .
N9 C19 H19A 109.1 . .
N9 C19 H19B 109.1 . .
N9 C19 C20 112.3(7) . .
H19A C19 H19B 107.9 . .
C20 C19 H19A 109.1 . .
C20 C19 H19B 109.1 . .
N10 C20 C19 108.2(7) . .
N10 C20 H20A 110.1 . .
N10 C20 H20B 110.1 . .
C19 C20 H20A 110.1 . .
C19 C20 H20B 110.1 . .
H20A C20 H20B 108.4 . .
N3 C6 H6C 109.8 . .
N3 C6 H6D 109.8 . .
N3 C6 C5 109.2(12) . .
H6C C6 H6D 108.3 . .
C5 C6 H6C 109.8 . .
C5 C6 H6D 109.8 . .
N3 C6A H6AA 110.3 . .
N3 C6A H6AB 110.3 . .
N3 C6A C5A 107(2) . .
H6AA C6A H6AB 108.5 . .
C5A C6A H6AA 110.3 . .
C5A C6A H6AB 110.3 . .
O2 C5 C6 108.2(10) . .
O2 C5 H5A 110.1 . .
O2 C5 H5B 110.1 . .
C6 C5 H5A 110.1 . .
C6 C5 H5B 110.1 . .
H5A C5 H5B 108.4 . .
O2 C5A C6A 109(2) . .
O2 C5A H5AA 110.0 . .
O2 C5A H5AB 110.0 . .
C6A C5A H5AA 110.0 . .
C6A C5A H5AB 110.0 . .
H5AA C5A H5AB 108.4 . .
N3 C7 H7A 110.2 . .
N3 C7 H7B 110.2 . .
N3 C7 C8 107.5(8) . .
H7A C7 H7B 108.5 . .
C8 C7 H7A 110.2 . .
C8 C7 H7B 110.2 . .
N3 C7A H7AA 108.0 . .
N3 C7A H7AB 108.0 . .
N3 C7A C8A 117(3) . .
H7AA C7A H7AB 107.3 . .
C8A C7A H7AA 108.0 . .
C8A C7A H7AB 108.0 . .
N4 C8 C7 110.1(9) . .
N4 C8 H8C 109.6 . .
N4 C8 H8D 109.6 . .
C7 C8 H8C 109.6 . .
C7 C8 H8D 109.6 . .
H8C C8 H8D 108.2 . .
N4 C8A C7A 103(3) . .
N4 C8A H8AA 111.2 . .
N4 C8A H8AB 111.2 . .
C7A C8A H8AA 111.2 . .
C7A C8A H8AB 111.2 . .
H8AA C8A H8AB 109.1 . .

loop_
_geom_bond_atom_site_label_1
_geom_bond_atom_site_label_2
_geom_bond_distance
_geom_bond_site_symmetry_2
Ho1 Ho2 3.6130(4) .
Ho1 Ho3 3.4621(5) .
Ho1 O1W 2.357(4) .
Ho1 O1 2.354(4) .
Ho1 O2 2.275(5) .
Ho1 O3 2.277(4) .
Ho1 N1 2.532(6) .
Ho1 N2 2.579(6) .
Ho1 N5 2.593(6) .
Ho1 N6 2.508(6) .
Ho2 Ho2 3.7546(6) 3_575
Ho2 Ho3 3.6184(4) .
Ho2 O1W 2.377(4) .
Ho2 O1 2.724(5) .
Ho2 O3 2.295(4) .
Ho2 O4 2.311(4) .
Ho2 O5 2.246(4) 3_575
Ho2 O5 2.335(4) .
Ho2 N9 2.578(6) .
Ho2 N10 2.569(6) .
Ho3 O1W 2.344(4) .
Ho3 O1 2.304(4) .
Ho3 O2 2.335(5) .
Ho3 O4 2.292(4) .
Ho3 N3 2.585(6) .
Ho3 N4 2.528(6) .
Ho3 N7 2.583(6) .
Ho3 N8 2.550(6) .
O1W H1W 0.9800 .
O1 C1 1.411(8) .
O2 C5 1.445(14) .
O2 C5A 1.38(3) .
O3 C9 1.396(8) .
O4 C13 1.396(8) .
O5 C17 1.423(9) .
N1 H1 0.9800 .
N1 C2 1.478(10) .
N1 C3 1.474(10) .
N2 H2A 0.8900 .
N2 H2B 0.8900 .
N2 C4 1.462(10) .
N3 H3A 0.9800 .
N3 H3B 0.9800 .
N3 C6 1.494(16) .
N3 C6A 1.49(3) .
N3 C7 1.455(8) .
N3 C7A 1.464(10) .
N4 H4AA 0.8900 .
N4 H4AB 0.8900 .
N4 H4BC 0.8900 .
N4 H4BD 0.8900 .
N4 C8 1.466(8) .
N4 C8A 1.460(10) .
N5 H5 0.9800 .
N5 C10 1.470(9) .
N5 C11 1.488(9) .
N6 H6A 0.8900 .
N6 H6B 0.8900 .
N6 C12 1.471(10) .
N7 H7 0.9800 .
N7 C14 1.472(9) .
N7 C15 1.462(10) .
N8 H8A 0.8900 .
N8 H8B 0.8900 .
N8 C16 1.475(10) .
N9 H9 0.9800 .
N9 C18 1.458(10) .
N9 C19 1.458(11) .
N10 H10A 0.8900 .
N10 H10B 0.8900 .
N10 C20 1.459(11) .
C1 H1A 0.9700 .
C1 H1B 0.9700 .
C1 C2 1.500(11) .
C2 H2C 0.9700 .
C2 H2D 0.9700 .
C3 H3C 0.9700 .
C3 H3D 0.9700 .
C3 C4 1.507(12) .
C4 H4A 0.9700 .
C4 H4B 0.9700 .
C9 H9A 0.9700 .
C9 H9B 0.9700 .
C9 C10 1.528(10) .
C10 H10C 0.9700 .
C10 H10D 0.9700 .
C11 H11A 0.9700 .
C11 H11B 0.9700 .
C11 C12 1.517(11) .
C12 H12A 0.9700 .
C12 H12B 0.9700 .
C13 H13A 0.9700 .
C13 H13B 0.9700 .
C13 C14 1.513(11) .
C14 H14A 0.9700 .
C14 H14B 0.9700 .
C15 H15A 0.9700 .
C15 H15B 0.9700 .
C15 C16 1.490(11) .
C16 H16A 0.9700 .
C16 H16B 0.9700 .
C17 H17A 0.9700 .
C17 H17B 0.9700 .
C17 C18 1.495(11) .
C18 H18A 0.9700 .
C18 H18B 0.9700 .
C19 H19A 0.9700 .
C19 H19B 0.9700 .
C19 C20 1.479(13) .
C20 H20A 0.9700 .
C20 H20B 0.9700 .
C6 H6C 0.9700 .
C6 H6D 0.9700 .
C6 C5 1.501(9) .
C6A H6AA 0.9700 .
C6A H6AB 0.9700 .
C6A C5A 1.508(10) .
C5 H5A 0.9700 .
C5 H5B 0.9700 .
C5A H5AA 0.9700 .
C5A H5AB 0.9700 .
C7 H7A 0.9700 .
C7 H7B 0.9700 .
C7 C8 1.516(9) .
C7A H7AA 0.9700 .
C7A H7AB 0.9700 .
C7A C8A 1.509(10) .
C8 H8C 0.9700 .
C8 H8D 0.9700 .
C8A H8AA 0.9700 .
C8A H8AB 0.9700 .
